data_4519340
loop_
_publ_author_name
'Linford-Wood, Thomas G.'
'Mahon, Mary F.'
'Grayson, Matthew N.'
'Webster, Ruth L.'

_publ_section_title
;
 Iron-Catalyzed H/D Exchange of Primary Silanes, Secondary Silanes, and
 Tertiary Siloxanes
;
_journal_name_full 'ACS Catalysis'
_journal_page_first 2979
_journal_page_last 2985
_journal_paper_doi 10.1021/acscatal.2c00224
_journal_year 2022
_chemical_formula_moiety 'C42 H50 Fe N4'
_chemical_formula_sum 'C42 H50 Fe N4'
_chemical_formula_weight 666.71
_space_group_crystal_system monoclinic
_space_group_IT_number 14
_space_group_name_Hall '-P 2yn'
_space_group_name_H-M_alt 'P 1 21/n 1'
_atom_sites_solution_hydrogens geom
_atom_sites_solution_primary dual
_audit_creation_date 2021-12-01
_audit_creation_method
;
Olex2 1.5
(compiled 2021.11.18 svn.ra9532c28 for OlexSys, GUI svn.r6429)
;
_cell_angle_alpha 90
_cell_angle_beta 95.3200(10)
_cell_angle_gamma 90
_cell_formula_units_Z 4
_cell_length_a 10.96820(10)
_cell_length_b 17.6194(2)
_cell_length_c 18.8246(2)
_cell_measurement_reflns_used 13351
_cell_measurement_temperature 150.00(10)
_cell_measurement_theta_max 72.4870
_cell_measurement_theta_min 4.7010
_cell_volume 3622.24(7)
_computing_cell_refinement 'CrysAlisPro 1.171.41.93a (Rigaku OD, 2020)'
_computing_data_collection 'CrysAlisPro 1.171.41.93a (Rigaku OD, 2020)'
_computing_data_reduction 'CrysAlisPro 1.171.41.93a (Rigaku OD, 2020)'
_computing_molecular_graphics 'Olex2 1.5 (Dolomanov et al., 2009)'
_computing_publication_material 'Olex2 1.5 (Dolomanov et al., 2009)'
_computing_structure_refinement 'SHELXL 2014/3 (Sheldrick, 2015)'
_computing_structure_solution 'SHELXT 2018/2 (Sheldrick, 2018)'
_diffrn_ambient_environment N~2~
_diffrn_ambient_temperature 150.00(10)
_diffrn_detector 'CCD plate'
_diffrn_detector_area_resol_mean 8.1150
_diffrn_detector_type EosS2
_diffrn_measured_fraction_theta_full 1.000
_diffrn_measured_fraction_theta_max 0.998
_diffrn_measurement_device 'four-circle diffractometer'
_diffrn_measurement_device_type 'SuperNova, Dual, Cu at home/near, EosS2'
_diffrn_measurement_method '\w scans'
_diffrn_radiation_monochromator mirror
_diffrn_radiation_probe x-ray
_diffrn_radiation_type 'Cu K\a'
_diffrn_radiation_wavelength 1.54184
_diffrn_reflns_av_R_equivalents 0.0414
_diffrn_reflns_av_unetI/netI 0.0290
_diffrn_reflns_Laue_measured_fraction_full 1.000
_diffrn_reflns_Laue_measured_fraction_max 0.998
_diffrn_reflns_limit_h_max 13
_diffrn_reflns_limit_h_min -9
_diffrn_reflns_limit_k_max 20
_diffrn_reflns_limit_k_min -21
_diffrn_reflns_limit_l_max 23
_diffrn_reflns_limit_l_min -23
_diffrn_reflns_number 38573
_diffrn_reflns_point_group_measured_fraction_full 1.000
_diffrn_reflns_point_group_measured_fraction_max 0.998
_diffrn_reflns_theta_full 67.684
_diffrn_reflns_theta_max 72.584
_diffrn_reflns_theta_min 3.443
_diffrn_source 'micro-focus sealed X-ray tube'
_diffrn_source_type 'SuperNova (Cu) X-ray Source'
_exptl_absorpt_coefficient_mu 3.589
_exptl_absorpt_correction_T_max 1.00000
_exptl_absorpt_correction_T_min 0.76178
_exptl_absorpt_correction_type multi-scan
_exptl_absorpt_process_details
;
CrysAlisPro 1.171.41.93a (Rigaku Oxford Diffraction, 2020)
Empirical absorption correction using spherical harmonics,
implemented in SCALE3 ABSPACK scaling algorithm.
;
_exptl_crystal_colour red
_exptl_crystal_colour_primary red
_exptl_crystal_density_diffrn 1.223
_exptl_crystal_description block
_exptl_crystal_F_000 1424
_exptl_crystal_size_max 0.286
_exptl_crystal_size_mid 0.21
_exptl_crystal_size_min 0.123
_refine_diff_density_max 0.229
_refine_diff_density_min -0.306
_refine_diff_density_rms 0.040
_refine_ls_extinction_method none
_refine_ls_goodness_of_fit_ref 1.025
_refine_ls_hydrogen_treatment constr
_refine_ls_matrix_type full
_refine_ls_number_parameters 436
_refine_ls_number_reflns 7182
_refine_ls_number_restraints 0
_refine_ls_restrained_S_all 1.025
_refine_ls_R_factor_all 0.0383
_refine_ls_R_factor_gt 0.0336
_refine_ls_shift/su_max 0.002
_refine_ls_shift/su_mean 0.000
_refine_ls_structure_factor_coef Fsqd
_refine_ls_weighting_details 'w=1/[\s^2^(Fo^2^)+(0.0458P)^2^+0.9024P] where P=(Fo^2^+2Fc^2^)/3'
_refine_ls_weighting_scheme calc
_refine_ls_wR_factor_gt 0.0834
_refine_ls_wR_factor_ref 0.0864
_reflns_Friedel_coverage 0.000
_reflns_number_gt 6543
_reflns_number_total 7182
_reflns_threshold_expression 'I > 2\s(I)'
_cod_data_source_file cs2c00224_si_003.cif
_cod_data_source_block s21rlw39
_cod_database_code 4519340
_shelxl_version_number 2014-3
_shelx_space_group_comment
;
The symmetry employed for this shelxl refinement is uniquely defined
by the following loop, which should always be used as a source of
symmetry information in preference to the above space-group names.
They are only intended as comments.
;
_shelx_estimated_absorpt_t_max 0.667
_shelx_estimated_absorpt_t_min 0.427
_olex2_refinement_description
;
1. Fixed Uiso
 At 1.2 times of:
  All C(H) groups
 At 1.5 times of:
  All C(H,H,H) groups
2.a Aromatic/amide H refined with riding coordinates:
 C4(H4), C5(H5), C6(H6), C11(H11), C17(H17), C18(H18), C19(H19), C25(H25),
 C26(H26), C27(H27), C32(H32), C38(H38), C39(H39), C40(H40)
2.b Idealised Me refined as rotating group:
 C3(H3A,H3B,H3C), C8(H8A,H8B,H8C), C9(H9A,H9B,H9C), C13(H13A,H13B,H13C),
 C16(H16A,H16B,H16C), C21(H21A,H21B,H21C), C24(H24A,H24B,H24C), C29(H29A,H29B,
 H29C), C30(H30A,H30B,H30C), C34(H34A,H34B,H34C), C37(H37A,H37B,H37C), C42(H42A,
 H42B,H42C)
;
_olex2_submission_special_instructions 'No special instructions were received'

loop_
_space_group_symop_operation_xyz
'x, y, z'
'-x+1/2, y+1/2, -z+1/2'
'-x, -y, -z'
'x-1/2, -y-1/2, z-1/2'

loop_
_atom_site_label
_atom_site_type_symbol
_atom_site_fract_x
_atom_site_fract_y
_atom_site_fract_z
_atom_site_U_iso_or_equiv
_atom_site_adp_type
_atom_site_occupancy
_atom_site_site_symmetry_order
_atom_site_calc_flag
_atom_site_refinement_flags_posn
_atom_site_refinement_flags_adp
_atom_site_refinement_flags_occupancy
_atom_site_disorder_assembly
_atom_site_disorder_group
Fe1 Fe 0.52252(2) 0.71559(2) 0.64402(2) 0.01839(7) Uani 1 1 d . . . . .
N1 N 0.70444(11) 0.73845(7) 0.66938(7) 0.0216(2) Uani 1 1 d . . . . .
N2 N 0.47153(11) 0.81929(7) 0.68133(7) 0.0235(3) Uani 1 1 d . . . . .
N3 N 0.44594(11) 0.68062(7) 0.54795(6) 0.0224(2) Uani 1 1 d . . . . .
N4 N 0.45255(11) 0.62457(7) 0.69460(6) 0.0223(2) Uani 1 1 d . . . . .
C1 C 0.79962(13) 0.70875(9) 0.62959(8) 0.0252(3) Uani 1 1 d . . . . .
C2 C 0.86019(15) 0.64067(10) 0.65001(9) 0.0315(3) Uani 1 1 d . . . . .
C3 C 0.84005(17) 0.60022(10) 0.71834(10) 0.0370(4) Uani 1 1 d . . . . .
H3A H 0.9117 0.6074 0.7528 0.056 Uiso 1 1 calc R U . . .
H3B H 0.8280 0.5459 0.7088 0.056 Uiso 1 1 calc R U . . .
H3C H 0.7673 0.6210 0.7379 0.056 Uiso 1 1 calc R U . . .
C4 C 0.94607(18) 0.61230(13) 0.60704(11) 0.0468(5) Uani 1 1 d . . . . .
H4 H 0.9864 0.5659 0.6197 0.056 Uiso 1 1 calc R U . . .
C5 C 0.97408(19) 0.64974(16) 0.54673(11) 0.0573(6) Uani 1 1 d . . . . .
H5 H 1.0318 0.6288 0.5176 0.069 Uiso 1 1 calc R U . . .
C6 C 0.91770(18) 0.71819(14) 0.52854(10) 0.0475(5) Uani 1 1 d . . . . .
H6 H 0.9392 0.7448 0.4876 0.057 Uiso 1 1 calc R U . . .
C7 C 0.83018(14) 0.74848(11) 0.56924(9) 0.0314(3) Uani 1 1 d . . . . .
C8 C 0.77166(17) 0.82354(10) 0.54932(9) 0.0360(4) Uani 1 1 d . . . . .
H8A H 0.6836 0.8163 0.5372 0.054 Uiso 1 1 calc R U . . .
H8B H 0.8084 0.8446 0.5081 0.054 Uiso 1 1 calc R U . . .
H8C H 0.7848 0.8586 0.5897 0.054 Uiso 1 1 calc R U . . .
C9 C 0.87140(15) 0.78953(10) 0.75250(10) 0.0327(4) Uani 1 1 d . . . . .
H9A H 0.9123 0.7401 0.7520 0.049 Uiso 1 1 calc R U . . .
H9B H 0.8786 0.8097 0.8012 0.049 Uiso 1 1 calc R U . . .
H9C H 0.9100 0.8248 0.7211 0.049 Uiso 1 1 calc R U . . .
C10 C 0.73746(14) 0.78039(8) 0.72649(8) 0.0238(3) Uani 1 1 d . . . . .
C11 C 0.65401(14) 0.82139(9) 0.76405(8) 0.0273(3) Uani 1 1 d . . . . .
H11 H 0.6820 0.8349 0.8116 0.033 Uiso 1 1 calc R U . . .
C12 C 0.53515(14) 0.84485(9) 0.74047(8) 0.0265(3) Uani 1 1 d . . . . .
C13 C 0.47797(17) 0.90315(10) 0.78659(10) 0.0373(4) Uani 1 1 d . . . . .
H13A H 0.4752 0.9525 0.7625 0.056 Uiso 1 1 calc R U . . .
H13B H 0.5272 0.9073 0.8326 0.056 Uiso 1 1 calc R U . . .
H13C H 0.3946 0.8873 0.7944 0.056 Uiso 1 1 calc R U . . .
C14 C 0.37294(14) 0.86715(9) 0.65136(8) 0.0271(3) Uani 1 1 d . . . . .
C15 C 0.25004(15) 0.84543(10) 0.65285(9) 0.0310(3) Uani 1 1 d . . . . .
C16 C 0.21429(16) 0.77268(11) 0.68671(11) 0.0413(4) Uani 1 1 d . . . . .
H16A H 0.2640 0.7310 0.6705 0.062 Uiso 1 1 calc R U . . .
H16B H 0.1275 0.7623 0.6730 0.062 Uiso 1 1 calc R U . . .
H16C H 0.2281 0.7772 0.7387 0.062 Uiso 1 1 calc R U . . .
C17 C 0.15873(16) 0.89395(12) 0.62196(10) 0.0396(4) Uani 1 1 d . . . . .
H17 H 0.0752 0.8799 0.6226 0.048 Uiso 1 1 calc R U . . .
C18 C 0.18725(18) 0.96162(12) 0.59066(10) 0.0432(5) Uani 1 1 d . . . . .
H18 H 0.1238 0.9939 0.5705 0.052 Uiso 1 1 calc R U . . .
C19 C 0.30829(18) 0.98236(11) 0.58872(10) 0.0407(4) Uani 1 1 d . . . . .
H19 H 0.3277 1.0290 0.5672 0.049 Uiso 1 1 calc R U . . .
C20 C 0.40266(16) 0.93535(10) 0.61816(9) 0.0331(4) Uani 1 1 d . . . . .
C21 C 0.53359(17) 0.95795(11) 0.61192(12) 0.0432(4) Uani 1 1 d . . . . .
H21A H 0.5695 0.9777 0.6579 0.065 Uiso 1 1 calc R U . . .
H21B H 0.5363 0.9973 0.5753 0.065 Uiso 1 1 calc R U . . .
H21C H 0.5802 0.9136 0.5985 0.065 Uiso 1 1 calc R U . . .
C22 C 0.49521(14) 0.71103(8) 0.48607(8) 0.0230(3) Uani 1 1 d . . . . .
C23 C 0.59455(14) 0.67455(9) 0.45889(8) 0.0280(3) Uani 1 1 d . . . . .
C24 C 0.64026(16) 0.59949(10) 0.48870(10) 0.0365(4) Uani 1 1 d . . . . .
H24A H 0.6681 0.6054 0.5394 0.055 Uiso 1 1 calc R U . . .
H24B H 0.7086 0.5821 0.4628 0.055 Uiso 1 1 calc R U . . .
H24C H 0.5739 0.5621 0.4833 0.055 Uiso 1 1 calc R U . . .
C25 C 0.64921(16) 0.70876(11) 0.40293(9) 0.0375(4) Uani 1 1 d . . . . .
H25 H 0.7165 0.6846 0.3839 0.045 Uiso 1 1 calc R U . . .
C26 C 0.60688(17) 0.77721(11) 0.37480(9) 0.0400(4) Uani 1 1 d . . . . .
H26 H 0.6469 0.8008 0.3380 0.048 Uiso 1 1 calc R U . . .
C27 C 0.50676(17) 0.81107(10) 0.40016(9) 0.0363(4) Uani 1 1 d . . . . .
H27 H 0.4775 0.8578 0.3800 0.044 Uiso 1 1 calc R U . . .
C28 C 0.44734(15) 0.77843(9) 0.45469(8) 0.0288(3) Uani 1 1 d . . . . .
C29 C 0.33062(18) 0.81317(11) 0.47557(10) 0.0417(4) Uani 1 1 d . . . . .
H29A H 0.2629 0.7998 0.4401 0.063 Uiso 1 1 calc R U . . .
H29B H 0.3394 0.8685 0.4778 0.063 Uiso 1 1 calc R U . . .
H29C H 0.3135 0.7939 0.5225 0.063 Uiso 1 1 calc R U . . .
C30 C 0.29183(16) 0.61653(11) 0.46538(9) 0.0346(4) Uani 1 1 d . . . . .
H30A H 0.2476 0.6616 0.4465 0.052 Uiso 1 1 calc R U . . .
H30B H 0.2344 0.5742 0.4675 0.052 Uiso 1 1 calc R U . . .
H30C H 0.3552 0.6030 0.4342 0.052 Uiso 1 1 calc R U . . .
C31 C 0.35113(13) 0.63325(9) 0.53975(8) 0.0252(3) Uani 1 1 d . . . . .
C32 C 0.30214(14) 0.59621(9) 0.59635(9) 0.0293(3) Uani 1 1 d . . . . .
H32 H 0.2243 0.5733 0.5852 0.035 Uiso 1 1 calc R U . . .
C33 C 0.35207(14) 0.58825(9) 0.66711(9) 0.0282(3) Uani 1 1 d . . . . .
C34 C 0.28627(18) 0.53430(13) 0.71323(11) 0.0467(5) Uani 1 1 d . . . . .
H34A H 0.3326 0.4868 0.7193 0.070 Uiso 1 1 calc R U . . .
H34B H 0.2042 0.5237 0.6902 0.070 Uiso 1 1 calc R U . . .
H34C H 0.2794 0.5575 0.7600 0.070 Uiso 1 1 calc R U . . .
C35 C 0.51349(13) 0.59225(8) 0.75876(8) 0.0234(3) Uani 1 1 d . . . . .
C36 C 0.57992(15) 0.52492(9) 0.75233(9) 0.0298(3) Uani 1 1 d . . . . .
C37 C 0.5867(2) 0.48764(11) 0.68088(10) 0.0422(4) Uani 1 1 d . . . . .
H37A H 0.5087 0.4624 0.6664 0.063 Uiso 1 1 calc R U . . .
H37B H 0.6529 0.4501 0.6843 0.063 Uiso 1 1 calc R U . . .
H37C H 0.6028 0.5262 0.6454 0.063 Uiso 1 1 calc R U . . .
C38 C 0.64227(16) 0.49358(10) 0.81312(9) 0.0340(4) Uani 1 1 d . . . . .
H38 H 0.6871 0.4479 0.8092 0.041 Uiso 1 1 calc R U . . .
C39 C 0.64012(15) 0.52786(10) 0.87915(9) 0.0321(4) Uani 1 1 d . . . . .
H39 H 0.6842 0.5063 0.9201 0.039 Uiso 1 1 calc R U . . .
C40 C 0.57352(14) 0.59343(10) 0.88507(8) 0.0290(3) Uani 1 1 d . . . . .
H40 H 0.5711 0.6165 0.9306 0.035 Uiso 1 1 calc R U . . .
C41 C 0.50946(13) 0.62674(9) 0.82549(8) 0.0262(3) Uani 1 1 d . . . . .
C42 C 0.43518(18) 0.69702(11) 0.83505(9) 0.0395(4) Uani 1 1 d . . . . .
H42A H 0.4061 0.7177 0.7882 0.059 Uiso 1 1 calc R U . . .
H42B H 0.4861 0.7349 0.8619 0.059 Uiso 1 1 calc R U . . .
H42C H 0.3648 0.6843 0.8613 0.059 Uiso 1 1 calc R U . . .

loop_
_atom_site_aniso_label
_atom_site_aniso_U_11
_atom_site_aniso_U_22
_atom_site_aniso_U_33
_atom_site_aniso_U_23
_atom_site_aniso_U_13
_atom_site_aniso_U_12
Fe1 0.01738(11) 0.02054(12) 0.01687(11) -0.00101(8) -0.00047(8) 0.00089(8)
N1 0.0184(5) 0.0252(6) 0.0209(6) 0.0005(5) 0.0001(4) 0.0017(4)
N2 0.0217(6) 0.0238(6) 0.0246(6) -0.0024(5) 0.0002(5) 0.0051(5)
N3 0.0225(6) 0.0263(6) 0.0179(6) -0.0015(5) -0.0001(5) 0.0023(5)
N4 0.0215(6) 0.0270(6) 0.0182(6) 0.0014(5) 0.0007(5) -0.0008(5)
C1 0.0176(7) 0.0353(8) 0.0224(7) -0.0007(6) 0.0005(5) 0.0010(6)
C2 0.0254(7) 0.0397(9) 0.0293(8) 0.0013(7) 0.0013(6) 0.0074(6)
C3 0.0403(9) 0.0339(9) 0.0372(9) 0.0065(7) 0.0055(7) 0.0095(7)
C4 0.0379(10) 0.0639(13) 0.0391(10) 0.0039(9) 0.0059(8) 0.0275(9)
C5 0.0401(11) 0.0953(18) 0.0389(10) 0.0075(11) 0.0161(8) 0.0326(11)
C6 0.0338(9) 0.0807(16) 0.0295(9) 0.0135(9) 0.0104(7) 0.0085(9)
C7 0.0225(7) 0.0461(10) 0.0251(8) 0.0048(7) -0.0006(6) 0.0012(7)
C8 0.0392(9) 0.0403(10) 0.0277(8) 0.0079(7) -0.0004(7) -0.0035(7)
C9 0.0252(8) 0.0357(9) 0.0350(9) -0.0012(7) -0.0081(7) -0.0004(6)
C10 0.0234(7) 0.0244(7) 0.0225(7) 0.0047(6) -0.0036(6) -0.0015(5)
C11 0.0300(8) 0.0291(8) 0.0217(7) -0.0035(6) -0.0043(6) 0.0006(6)
C12 0.0286(8) 0.0255(7) 0.0253(7) -0.0032(6) 0.0023(6) 0.0028(6)
C13 0.0399(9) 0.0372(9) 0.0341(9) -0.0132(7) 0.0003(7) 0.0099(7)
C14 0.0272(7) 0.0287(8) 0.0247(7) -0.0050(6) -0.0010(6) 0.0107(6)
C15 0.0262(8) 0.0411(9) 0.0257(7) -0.0040(7) 0.0030(6) 0.0106(7)
C16 0.0249(8) 0.0525(11) 0.0472(11) 0.0059(9) 0.0073(7) 0.0048(7)
C17 0.0284(8) 0.0561(11) 0.0342(9) -0.0036(8) 0.0016(7) 0.0179(8)
C18 0.0418(10) 0.0504(11) 0.0363(9) -0.0006(8) -0.0023(8) 0.0267(8)
C19 0.0513(11) 0.0324(9) 0.0376(9) 0.0020(7) -0.0003(8) 0.0162(8)
C20 0.0363(9) 0.0282(8) 0.0340(9) -0.0040(7) -0.0005(7) 0.0078(7)
C21 0.0411(10) 0.0300(9) 0.0580(12) 0.0079(8) 0.0025(9) 0.0005(7)
C22 0.0243(7) 0.0274(7) 0.0165(6) -0.0024(5) -0.0026(5) -0.0014(5)
C23 0.0261(7) 0.0352(8) 0.0222(7) -0.0042(6) -0.0011(6) 0.0014(6)
C24 0.0358(9) 0.0373(9) 0.0360(9) -0.0054(7) 0.0021(7) 0.0118(7)
C25 0.0288(8) 0.0570(11) 0.0271(8) -0.0049(8) 0.0052(7) -0.0010(7)
C26 0.0403(10) 0.0557(12) 0.0235(8) 0.0069(8) -0.0004(7) -0.0126(8)
C27 0.0481(10) 0.0347(9) 0.0241(8) 0.0053(7) -0.0081(7) -0.0047(7)
C28 0.0346(8) 0.0300(8) 0.0202(7) -0.0022(6) -0.0057(6) 0.0026(6)
C29 0.0497(11) 0.0442(10) 0.0299(8) -0.0015(8) -0.0031(8) 0.0219(8)
C30 0.0325(8) 0.0469(10) 0.0232(8) -0.0058(7) -0.0033(6) -0.0075(7)
C31 0.0224(7) 0.0308(8) 0.0217(7) -0.0032(6) -0.0023(6) 0.0026(6)
C32 0.0217(7) 0.0368(9) 0.0285(8) -0.0010(7) -0.0020(6) -0.0063(6)
C33 0.0240(7) 0.0326(8) 0.0278(8) 0.0026(6) 0.0010(6) -0.0053(6)
C34 0.0382(10) 0.0622(13) 0.0383(10) 0.0162(9) -0.0035(8) -0.0224(9)
C35 0.0219(7) 0.0265(7) 0.0216(7) 0.0044(6) 0.0000(5) -0.0043(5)
C36 0.0359(8) 0.0282(8) 0.0245(8) 0.0012(6) -0.0019(6) -0.0007(6)
C37 0.0630(12) 0.0316(9) 0.0299(9) -0.0037(7) -0.0056(8) 0.0128(8)
C38 0.0415(9) 0.0270(8) 0.0319(8) 0.0041(7) -0.0049(7) 0.0029(7)
C39 0.0333(8) 0.0363(9) 0.0251(8) 0.0072(6) -0.0065(6) -0.0021(6)
C40 0.0280(8) 0.0386(9) 0.0201(7) 0.0006(6) 0.0007(6) -0.0064(6)
C41 0.0227(7) 0.0343(8) 0.0220(7) 0.0022(6) 0.0040(6) -0.0029(6)
C42 0.0440(10) 0.0509(11) 0.0249(8) 0.0010(7) 0.0091(7) 0.0148(8)

loop_
_atom_type_symbol
_atom_type_description
_atom_type_scat_dispersion_real
_atom_type_scat_dispersion_imag
_atom_type_scat_source
C C 0.0181 0.0091 'International Tables Vol C Tables 4.2.6.8 and 6.1.1.4'
H H 0.0000 0.0000 'International Tables Vol C Tables 4.2.6.8 and 6.1.1.4'
Fe Fe -1.1336 3.1974 'International Tables Vol C Tables 4.2.6.8 and 6.1.1.4'
N N 0.0311 0.0180 'International Tables Vol C Tables 4.2.6.8 and 6.1.1.4'

loop_
_geom_angle_atom_site_label_1
_geom_angle_atom_site_label_2
_geom_angle_atom_site_label_3
_geom_angle
_geom_angle_site_symmetry_1
_geom_angle_site_symmetry_3
_geom_angle_publ_flag
N1 Fe1 N2 92.04(5) . . ?
N1 Fe1 N4 116.37(5) . . ?
N3 Fe1 N1 125.76(5) . . ?
N3 Fe1 N2 118.30(5) . . ?
N3 Fe1 N4 91.99(5) . . ?
N4 Fe1 N2 114.31(5) . . ?
C1 N1 Fe1 123.05(9) . . ?
C10 N1 Fe1 119.02(10) . . ?
C10 N1 C1 117.89(12) . . ?
C12 N2 Fe1 116.56(10) . . ?
C12 N2 C14 116.29(13) . . ?
C14 N2 Fe1 127.14(10) . . ?
C22 N3 Fe1 117.22(9) . . ?
C31 N3 Fe1 123.43(10) . . ?
C31 N3 C22 119.32(12) . . ?
C33 N4 Fe1 121.70(10) . . ?
C33 N4 C35 115.90(12) . . ?
C35 N4 Fe1 122.23(9) . . ?
C2 C1 N1 120.98(14) . . ?
C7 C1 N1 118.68(14) . . ?
C7 C1 C2 120.33(15) . . ?
C1 C2 C3 122.29(15) . . ?
C4 C2 C1 118.40(16) . . ?
C4 C2 C3 119.22(16) . . ?
C2 C3 H3A 109.5 . . ?
C2 C3 H3B 109.5 . . ?
C2 C3 H3C 109.5 . . ?
H3A C3 H3B 109.5 . . ?
H3A C3 H3C 109.5 . . ?
H3B C3 H3C 109.5 . . ?
C2 C4 H4 119.2 . . ?
C5 C4 C2 121.62(18) . . ?
C5 C4 H4 119.2 . . ?
C4 C5 H5 120.2 . . ?
C4 C5 C6 119.63(18) . . ?
C6 C5 H5 120.2 . . ?
C5 C6 H6 119.5 . . ?
C5 C6 C7 120.95(18) . . ?
C7 C6 H6 119.5 . . ?
C1 C7 C8 120.89(15) . . ?
C6 C7 C1 118.99(17) . . ?
C6 C7 C8 120.11(16) . . ?
C7 C8 H8A 109.5 . . ?
C7 C8 H8B 109.5 . . ?
C7 C8 H8C 109.5 . . ?
H8A C8 H8B 109.5 . . ?
H8A C8 H8C 109.5 . . ?
H8B C8 H8C 109.5 . . ?
H9A C9 H9B 109.5 . . ?
H9A C9 H9C 109.5 . . ?
H9B C9 H9C 109.5 . . ?
C10 C9 H9A 109.5 . . ?
C10 C9 H9B 109.5 . . ?
C10 C9 H9C 109.5 . . ?
N1 C10 C9 120.34(14) . . ?
N1 C10 C11 123.48(14) . . ?
C11 C10 C9 116.10(14) . . ?
C10 C11 H11 115.8 . . ?
C12 C11 C10 128.48(14) . . ?
C12 C11 H11 115.8 . . ?
N2 C12 C11 124.31(14) . . ?
N2 C12 C13 119.56(14) . . ?
C11 C12 C13 116.13(14) . . ?
C12 C13 H13A 109.5 . . ?
C12 C13 H13B 109.5 . . ?
C12 C13 H13C 109.5 . . ?
H13A C13 H13B 109.5 . . ?
H13A C13 H13C 109.5 . . ?
H13B C13 H13C 109.5 . . ?
C15 C14 N2 121.24(15) . . ?
C15 C14 C20 120.27(14) . . ?
C20 C14 N2 118.45(14) . . ?
C14 C15 C16 122.05(15) . . ?
C17 C15 C14 118.42(17) . . ?
C17 C15 C16 119.52(16) . . ?
C15 C16 H16A 109.5 . . ?
C15 C16 H16B 109.5 . . ?
C15 C16 H16C 109.5 . . ?
H16A C16 H16B 109.5 . . ?
H16A C16 H16C 109.5 . . ?
H16B C16 H16C 109.5 . . ?
C15 C17 H17 119.2 . . ?
C18 C17 C15 121.54(18) . . ?
C18 C17 H17 119.2 . . ?
C17 C18 H18 120.1 . . ?
C17 C18 C19 119.81(16) . . ?
C19 C18 H18 120.1 . . ?
C18 C19 H19 119.6 . . ?
C18 C19 C20 120.70(18) . . ?
C20 C19 H19 119.6 . . ?
C14 C20 C21 121.51(15) . . ?
C19 C20 C14 119.23(17) . . ?
C19 C20 C21 119.25(17) . . ?
C20 C21 H21A 109.5 . . ?
C20 C21 H21B 109.5 . . ?
C20 C21 H21C 109.5 . . ?
H21A C21 H21B 109.5 . . ?
H21A C21 H21C 109.5 . . ?
H21B C21 H21C 109.5 . . ?
C23 C22 N3 119.33(13) . . ?
C23 C22 C28 120.43(15) . . ?
C28 C22 N3 120.19(14) . . ?
C22 C23 C24 120.68(15) . . ?
C25 C23 C22 118.69(16) . . ?
C25 C23 C24 120.62(15) . . ?
C23 C24 H24A 109.5 . . ?
C23 C24 H24B 109.5 . . ?
C23 C24 H24C 109.5 . . ?
H24A C24 H24B 109.5 . . ?
H24A C24 H24C 109.5 . . ?
H24B C24 H24C 109.5 . . ?
C23 C25 H25 119.5 . . ?
C26 C25 C23 120.93(17) . . ?
C26 C25 H25 119.5 . . ?
C25 C26 H26 120.1 . . ?
C27 C26 C25 119.84(17) . . ?
C27 C26 H26 120.1 . . ?
C26 C27 H27 119.3 . . ?
C26 C27 C28 121.43(17) . . ?
C28 C27 H27 119.3 . . ?
C22 C28 C29 121.85(16) . . ?
C27 C28 C22 118.49(16) . . ?
C27 C28 C29 119.56(16) . . ?
C28 C29 H29A 109.5 . . ?
C28 C29 H29B 109.5 . . ?
C28 C29 H29C 109.5 . . ?
H29A C29 H29B 109.5 . . ?
H29A C29 H29C 109.5 . . ?
H29B C29 H29C 109.5 . . ?
H30A C30 H30B 109.5 . . ?
H30A C30 H30C 109.5 . . ?
H30B C30 H30C 109.5 . . ?
C31 C30 H30A 109.5 . . ?
C31 C30 H30B 109.5 . . ?
C31 C30 H30C 109.5 . . ?
N3 C31 C30 119.49(14) . . ?
N3 C31 C32 123.75(14) . . ?
C32 C31 C30 116.76(14) . . ?
C31 C32 H32 115.6 . . ?
C31 C32 C33 128.88(14) . . ?
C33 C32 H32 115.6 . . ?
N4 C33 C32 123.81(14) . . ?
N4 C33 C34 119.88(14) . . ?
C32 C33 C34 116.31(14) . . ?
C33 C34 H34A 109.5 . . ?
C33 C34 H34B 109.5 . . ?
C33 C34 H34C 109.5 . . ?
H34A C34 H34B 109.5 . . ?
H34A C34 H34C 109.5 . . ?
H34B C34 H34C 109.5 . . ?
C36 C35 N4 117.74(13) . . ?
C41 C35 N4 121.96(14) . . ?
C41 C35 C36 120.28(14) . . ?
C35 C36 C37 121.00(14) . . ?
C38 C36 C35 118.94(15) . . ?
C38 C36 C37 120.04(15) . . ?
C36 C37 H37A 109.5 . . ?
C36 C37 H37B 109.5 . . ?
C36 C37 H37C 109.5 . . ?
H37A C37 H37B 109.5 . . ?
H37A C37 H37C 109.5 . . ?
H37B C37 H37C 109.5 . . ?
C36 C38 H38 119.4 . . ?
C39 C38 C36 121.15(16) . . ?
C39 C38 H38 119.4 . . ?
C38 C39 H39 120.3 . . ?
C40 C39 C38 119.48(15) . . ?
C40 C39 H39 120.3 . . ?
C39 C40 H40 119.4 . . ?
C39 C40 C41 121.26(15) . . ?
C41 C40 H40 119.4 . . ?
C35 C41 C42 121.87(14) . . ?
C40 C41 C35 118.88(15) . . ?
C40 C41 C42 119.23(15) . . ?
C41 C42 H42A 109.5 . . ?
C41 C42 H42B 109.5 . . ?
C41 C42 H42C 109.5 . . ?
H42A C42 H42B 109.5 . . ?
H42A C42 H42C 109.5 . . ?
H42B C42 H42C 109.5 . . ?

loop_
_geom_bond_atom_site_label_1
_geom_bond_atom_site_label_2
_geom_bond_distance
_geom_bond_site_symmetry_2
_geom_bond_publ_flag
Fe1 N1 2.0482(12) . ?
Fe1 N2 2.0536(12) . ?
Fe1 N3 2.0184(12) . ?
Fe1 N4 2.0501(13) . ?
N1 C1 1.4387(19) . ?
N1 C10 1.327(2) . ?
N2 C12 1.336(2) . ?
N2 C14 1.4442(18) . ?
N3 C22 1.4326(19) . ?
N3 C31 1.331(2) . ?
N4 C33 1.3363(19) . ?
N4 C35 1.4423(18) . ?
C1 C2 1.407(2) . ?
C1 C7 1.401(2) . ?
C2 C3 1.505(2) . ?
C2 C4 1.390(2) . ?
C3 H3A 0.9800 . ?
C3 H3B 0.9800 . ?
C3 H3C 0.9800 . ?
C4 H4 0.9500 . ?
C4 C5 1.372(3) . ?
C5 H5 0.9500 . ?
C5 C6 1.384(3) . ?
C6 H6 0.9500 . ?
C6 C7 1.389(3) . ?
C7 C8 1.502(2) . ?
C8 H8A 0.9800 . ?
C8 H8B 0.9800 . ?
C8 H8C 0.9800 . ?
C9 H9A 0.9800 . ?
C9 H9B 0.9800 . ?
C9 H9C 0.9800 . ?
C9 C10 1.513(2) . ?
C10 C11 1.407(2) . ?
C11 H11 0.9500 . ?
C11 C12 1.400(2) . ?
C12 C13 1.518(2) . ?
C13 H13A 0.9800 . ?
C13 H13B 0.9800 . ?
C13 H13C 0.9800 . ?
C14 C15 1.404(2) . ?
C14 C20 1.407(2) . ?
C15 C16 1.500(3) . ?
C15 C17 1.401(2) . ?
C16 H16A 0.9800 . ?
C16 H16B 0.9800 . ?
C16 H16C 0.9800 . ?
C17 H17 0.9500 . ?
C17 C18 1.379(3) . ?
C18 H18 0.9500 . ?
C18 C19 1.381(3) . ?
C19 H19 0.9500 . ?
C19 C20 1.399(2) . ?
C20 C21 1.505(3) . ?
C21 H21A 0.9800 . ?
C21 H21B 0.9800 . ?
C21 H21C 0.9800 . ?
C22 C23 1.402(2) . ?
C22 C28 1.406(2) . ?
C23 C24 1.504(2) . ?
C23 C25 1.396(2) . ?
C24 H24A 0.9800 . ?
C24 H24B 0.9800 . ?
C24 H24C 0.9800 . ?
C25 H25 0.9500 . ?
C25 C26 1.380(3) . ?
C26 H26 0.9500 . ?
C26 C27 1.374(3) . ?
C27 H27 0.9500 . ?
C27 C28 1.391(2) . ?
C28 C29 1.504(2) . ?
C29 H29A 0.9800 . ?
C29 H29B 0.9800 . ?
C29 H29C 0.9800 . ?
C30 H30A 0.9800 . ?
C30 H30B 0.9800 . ?
C30 H30C 0.9800 . ?
C30 C31 1.517(2) . ?
C31 C32 1.399(2) . ?
C32 H32 0.9500 . ?
C32 C33 1.400(2) . ?
C33 C34 1.515(2) . ?
C34 H34A 0.9800 . ?
C34 H34B 0.9800 . ?
C34 H34C 0.9800 . ?
C35 C36 1.403(2) . ?
C35 C41 1.400(2) . ?
C36 C37 1.505(2) . ?
C36 C38 1.392(2) . ?
C37 H37A 0.9800 . ?
C37 H37B 0.9800 . ?
C37 H37C 0.9800 . ?
C38 H38 0.9500 . ?
C38 C39 1.384(2) . ?
C39 H39 0.9500 . ?
C39 C40 1.377(2) . ?
C40 H40 0.9500 . ?
C40 C41 1.396(2) . ?
C41 C42 1.502(2) . ?
C42 H42A 0.9800 . ?
C42 H42B 0.9800 . ?
C42 H42C 0.9800 . ?

loop_
_geom_torsion_atom_site_label_1
_geom_torsion_atom_site_label_2
_geom_torsion_atom_site_label_3
_geom_torsion_atom_site_label_4
_geom_torsion
_geom_torsion_site_symmetry_1
_geom_torsion_site_symmetry_2
_geom_torsion_site_symmetry_3
_geom_torsion_site_symmetry_4
_geom_torsion_publ_flag
Fe1 N1 C1 C2 -93.22(16) . . . . ?
Fe1 N1 C1 C7 86.00(16) . . . . ?
Fe1 N1 C10 C9 171.69(11) . . . . ?
Fe1 N1 C10 C11 -11.5(2) . . . . ?
Fe1 N2 C12 C11 22.7(2) . . . . ?
Fe1 N2 C12 C13 -157.22(12) . . . . ?
Fe1 N2 C14 C15 67.91(19) . . . . ?
Fe1 N2 C14 C20 -109.92(15) . . . . ?
Fe1 N3 C22 C23 87.78(15) . . . . ?
Fe1 N3 C22 C28 -89.76(14) . . . . ?
Fe1 N3 C31 C30 173.83(11) . . . . ?
Fe1 N3 C31 C32 -7.0(2) . . . . ?
Fe1 N4 C33 C32 15.1(2) . . . . ?
Fe1 N4 C33 C34 -165.46(14) . . . . ?
Fe1 N4 C35 C36 -101.81(14) . . . . ?
Fe1 N4 C35 C41 77.04(16) . . . . ?
N1 C1 C2 C3 -7.2(2) . . . . ?
N1 C1 C2 C4 176.10(16) . . . . ?
N1 C1 C7 C6 -176.84(16) . . . . ?
N1 C1 C7 C8 4.5(2) . . . . ?
N1 C10 C11 C12 -20.4(3) . . . . ?
N2 C14 C15 C16 1.3(2) . . . . ?
N2 C14 C15 C17 -179.12(14) . . . . ?
N2 C14 C20 C19 179.89(15) . . . . ?
N2 C14 C20 C21 1.5(2) . . . . ?
N3 C22 C23 C24 7.0(2) . . . . ?
N3 C22 C23 C25 -173.85(14) . . . . ?
N3 C22 C28 C27 172.39(14) . . . . ?
N3 C22 C28 C29 -11.2(2) . . . . ?
N3 C31 C32 C33 -13.7(3) . . . . ?
N4 C35 C36 C37 -0.3(2) . . . . ?
N4 C35 C36 C38 178.33(14) . . . . ?
N4 C35 C41 C40 -178.18(13) . . . . ?
N4 C35 C41 C42 3.8(2) . . . . ?
C1 N1 C10 C9 -6.0(2) . . . . ?
C1 N1 C10 C11 170.77(14) . . . . ?
C1 C2 C4 C5 1.3(3) . . . . ?
C2 C1 C7 C6 2.4(3) . . . . ?
C2 C1 C7 C8 -176.32(15) . . . . ?
C2 C4 C5 C6 1.3(4) . . . . ?
C3 C2 C4 C5 -175.5(2) . . . . ?
C4 C5 C6 C7 -2.0(4) . . . . ?
C5 C6 C7 C1 0.2(3) . . . . ?
C5 C6 C7 C8 178.9(2) . . . . ?
C7 C1 C2 C3 173.55(16) . . . . ?
C7 C1 C2 C4 -3.1(3) . . . . ?
C9 C10 C11 C12 156.52(16) . . . . ?
C10 N1 C1 C2 84.39(19) . . . . ?
C10 N1 C1 C7 -96.39(17) . . . . ?
C10 C11 C12 N2 13.5(3) . . . . ?
C10 C11 C12 C13 -166.56(16) . . . . ?
C12 N2 C14 C15 -110.92(17) . . . . ?
C12 N2 C14 C20 71.25(19) . . . . ?
C14 N2 C12 C11 -158.30(16) . . . . ?
C14 N2 C12 C13 21.7(2) . . . . ?
C14 C15 C17 C18 0.0(3) . . . . ?
C15 C14 C20 C19 2.0(2) . . . . ?
C15 C14 C20 C21 -176.37(16) . . . . ?
C15 C17 C18 C19 0.7(3) . . . . ?
C16 C15 C17 C18 179.56(18) . . . . ?
C17 C18 C19 C20 0.1(3) . . . . ?
C18 C19 C20 C14 -1.4(3) . . . . ?
C18 C19 C20 C21 177.05(18) . . . . ?
C20 C14 C15 C16 179.09(16) . . . . ?
C20 C14 C15 C17 -1.3(2) . . . . ?
C22 N3 C31 C30 -4.1(2) . . . . ?
C22 N3 C31 C32 175.11(14) . . . . ?
C22 C23 C25 C26 0.1(2) . . . . ?
C23 C22 C28 C27 -5.1(2) . . . . ?
C23 C22 C28 C29 171.31(15) . . . . ?
C23 C25 C26 C27 -2.5(3) . . . . ?
C24 C23 C25 C26 179.28(16) . . . . ?
C25 C26 C27 C28 0.9(3) . . . . ?
C26 C27 C28 C22 2.8(2) . . . . ?
C26 C27 C28 C29 -173.70(16) . . . . ?
C28 C22 C23 C24 -175.47(14) . . . . ?
C28 C22 C23 C25 3.7(2) . . . . ?
C30 C31 C32 C33 165.46(17) . . . . ?
C31 N3 C22 C23 -94.19(17) . . . . ?
C31 N3 C22 C28 88.27(18) . . . . ?
C31 C32 C33 N4 8.9(3) . . . . ?
C31 C32 C33 C34 -170.60(18) . . . . ?
C33 N4 C35 C36 73.56(18) . . . . ?
C33 N4 C35 C41 -107.59(17) . . . . ?
C35 N4 C33 C32 -160.29(15) . . . . ?
C35 N4 C33 C34 19.1(2) . . . . ?
C35 C36 C38 C39 -0.3(3) . . . . ?
C36 C35 C41 C40 0.6(2) . . . . ?
C36 C35 C41 C42 -177.42(16) . . . . ?
C36 C38 C39 C40 1.1(3) . . . . ?
C37 C36 C38 C39 178.30(17) . . . . ?
C38 C39 C40 C41 -1.0(2) . . . . ?
C39 C40 C41 C35 0.1(2) . . . . ?
C39 C40 C41 C42 178.23(16) . . . . ?
C41 C35 C36 C37 -179.15(16) . . . . ?
C41 C35 C36 C38 -0.5(2) . . . . ?
